data_2200905
loop_
_publ_author_name
'Averbuch-Pouchot, Marie-Th\'er\`ese'
'Durif, Andr\'e'
'Renard, Annabelle'
'Kottera, Mitsuharu'
'Lhomme, Jean'

_publ_section_title
;
 (3S,2R)-3-Hydroxy-2-hydroxymethyl-7,9-diazaspiro[4.5]decane-6,8,10-trione
;
_journal_coden_ASTM ACSEBH
_journal_issue 3
_journal_name_full
;
 Acta Crystallographica, Section E: Structure Reports Online
;
_journal_page_first o256
_journal_page_last o258
_journal_paper_doi 10.1107/s1600536802002337
_journal_volume 58
_journal_year 2002
_chemical_formula_iupac 'C9 H12 N2 O5'
_chemical_formula_moiety 'C9 H12 N2 O5'
_chemical_formula_sum 'C9 H12 N2 O5'
_chemical_formula_weight 228.20
_space_group_IT_number 4
_symmetry_cell_setting monoclinic
_symmetry_space_group_name_Hall 'P 2yb'
_symmetry_space_group_name_H-M 'P 1 21 1'
_cell_angle_alpha 90
_cell_angle_beta 108.07(2)
_cell_angle_gamma 90
_cell_formula_units_Z 2
_cell_length_a 7.467(2)
_cell_length_b 6.8020(10)
_cell_length_c 9.673(3)
_cell_measurement_temperature 293
_cell_volume 467.1(2)
_diffrn_ambient_temperature 293.0
_exptl_crystal_density_diffrn 1.623
_cod_original_sg_symbol_H-M 'P 21'
_cod_database_code 2200905

loop_
_symmetry_equiv_pos_as_xyz
'  +x,  +y,  +z'
'  -x,1/2+y,  -z'

loop_
_atom_site_label
_atom_site_fract_x
_atom_site_fract_y
_atom_site_fract_z
_atom_site_U_iso_or_equiv
_atom_site_adp_type
_atom_site_calc_flag
_atom_site_calc_attached_atom
_atom_site_refinement_flags
_atom_site_occupancy
O2 .78240(10) .3538 .61250(10) .0259(2) Uani d ? . 1.000
O6 .5675(2) -.2227(2) .7783(2) .0428(3) Uani d ? . 1.000
O8 -.0661(2) -.2172(2) .64210(10) .0385(3) Uani d ? . 1.000
O10 .2232(2) .3681(2) .7248(2) .0436(3) Uani d ? . 1.000
O11 .7784(2) .5336(2) 1.00480(10) .0367(3) Uani d ? . 1.000
N7 .2531(2) -.2161(2) .71620(10) .0241(2) Uani d ? . 1.000
N9 .0841(2) .0764(2) .66330(10) .0239(2) Uani d ? . 1.000
C1 .5145(2) .1639(2) .62130(10) .0224(3) Uani d ? . 1.000
C2 .6546(2) .3235(2) .69340(10) .0189(2) Uani d ? . 1.000
C3 .7449(2) .2422(2) .84700(10) .0204(2) Uani d ? . 1.000
C4 .5742(2) .1718(2) .88750(10) .0257(3) Uani d ? . 1.000
C5 .4305(2) .0959(2) .74300(10) .0215(3) Uani d ? . 1.000
C6 .4234(2) -.1261(2) .7470(2) .0242(3) Uani d ? . 1.000
C8 .0810(2) -.1249(2) .67170(10) .0227(3) Uani d ? . 1.000
C10 .2408(2) .1914(2) .7133(2) .0245(3) Uani d ? . 1.000
C11 .8744(2) .3826(3) .95550(10) .0282(3) Uani d ? . 1.000
H1 .4186 .2148 .5400 .027 Uiso c ? . 1.000
H2 .5761 .0578 .5908 .027 Uiso c ? . 1.000
H3 .5896 .4423 .6979 .023 Uiso c ? . 1.000
H4 .8382 .4452 .6366 .056 Uiso c ? . 1.000
H5 .8168 .1298 .8394 .024 Uiso c ? . 1.000
H6 .6088 .0687 .9569 .031 Uiso c ? . 1.000
H7 .5213 .2772 .9263 .031 Uiso c ? . 1.000
H8 .2580 -.3428 .7191 .030 Uiso c ? . 1.000
H9 -.0212 .1352 .6483 .029 Uiso c ? . 1.000
H10 .9571 .4421 .9104 .034 Uiso c ? . 1.000
H11 .9457 .3087 1.0374 .034 Uiso c ? . 1.000
H12 .7203 .5978 .9343 .062 Uiso c ? . 1.000

loop_
_atom_site_aniso_label
_atom_site_aniso_U_11
_atom_site_aniso_U_22
_atom_site_aniso_U_33
_atom_site_aniso_U_12
_atom_site_aniso_U_13
_atom_site_aniso_U_23
O2 .0242(4) .0258(5) .0300(4) -.0026(4) .0118(3) .0023(4)
O6 .0297(5) .0229(5) .0725(8) .0084(4) .0110(5) .0050(6)
O8 .0297(5) .0318(6) .0521(6) -.0117(5) .0100(4) -.0060(6)
O10 .0374(5) .0134(4) .0834(9) .0015(4) .0236(5) .0003(6)
O11 .0465(6) .0280(5) .0322(5) .0022(5) .0074(5) -.0079(4)
N7 .0281(5) .0114(4) .0328(5) -.0026(4) .0094(4) -.0001(4)
N9 .0198(4) .0196(5) .0315(5) .0024(4) .0068(4) .0025(5)
C1 .0227(5) .0213(5) .0226(5) -.0035(5) .0063(4) -.0024(5)
C2 .0182(4) .0154(5) .0224(5) .0001(4) .0054(4) .0005(4)
C3 .0206(5) .0178(5) .0212(5) .0008(4) .0041(4) -.0002(4)
C4 .0292(5) .0240(6) .0260(5) -.0056(5) .0115(4) -.0016(5)
C5 .0209(5) .0140(5) .0302(6) -.0013(4) .0088(4) .0000(4)
C6 .0237(5) .0144(5) .0344(6) -.0001(4) .0090(4) .0008(5)
C8 .0246(5) .0199(5) .0241(5) -.0026(5) .0081(4) -.0017(5)
C10 .0231(5) .0152(5) .0368(6) .0004(4) .0117(5) .0022(5)
C11 .0243(5) .0299(7) .0264(6) -.0008(5) .0023(5) -.0044(6)

loop_
_geom_bond_atom_site_label_1
_geom_bond_atom_site_label_2
_geom_bond_site_symmetry_1
_geom_bond_site_symmetry_2
_geom_bond_distance
_geom_bond_publ_flag
O2 C2 . . 1.425(2) yes
O6 C6 . . 1.217(2) yes
O8 C8 . . 1.219(2) yes
O10 C10 . . 1.218(2) yes
O11 C11 . . 1.417(2) yes
N7 C6 . . 1.359(2) yes
N7 C8 . . 1.371(2) yes
N9 C8 . . 1.372(2) yes
N9 C10 . . 1.365(2) yes
C1 C2 . . 1.519(2) yes
C1 C5 . . 1.566(2) yes
C2 C3 . . 1.532(2) yes
C3 C4 . . 1.523(2) yes
C3 C11 . . 1.523(2) yes
C4 C5 . . 1.563(2) yes
C5 C6 . . 1.511(2) yes
C5 C10 . . 1.503(2) yes
O2 H4 . . .74 no
O11 H12 . . .81 no
N7 H8 . . .86 no
N9 H9 . . .85 no
C1 H1 . . .95 no
C1 H2 . . .95 no
C2 H3 . . .95 no
C3 H5 . . .95 no
C4 H6 . . .95 no
C4 H7 . . .95 no
C11 H10 . . .95 no
C11 H11 . . .95 no

loop_
_cod_related_entry_id
_cod_related_entry_database
_cod_related_entry_code
1 ChemSpider 9064913

_cod_duplicate_entry 2000054
